data_2102319
loop_
_publ_author_name
'Marsh, Richard E.'

_publ_section_title
;
 Space group <i>Cc</i>: an update
;
_journal_issue 2
_journal_name_full 'Acta Crystallographica Section B'
_journal_page_first 252
_journal_page_last 253
_journal_paper_doi 10.1107/S0108768104003878
_journal_volume 60
_journal_year 2004
_chemical_formula_moiety 'C18 H48 O6 Li3 Lu'
_chemical_formula_sum 'C18 H48 Li3 Lu O6'
_space_group_crystal_system monoclinic
_space_group_IT_number 15
_symmetry_space_group_name_H-M 'C 1 2/c 1'
_audit_creation_method CRYM
_cell_angle_alpha 90
_cell_angle_beta 94.08
_cell_angle_gamma 90
_cell_formula_units_Z 4
_cell_length_a 13.9000
_cell_length_b 10.8300
_cell_length_c 18.3900
_cell_volume 2761.359
_cod_data_source_file bk0142.cif
_cod_data_source_block CERTUO
_cod_depositor_comments
;
 Adding the _cell_formula_units_Z data item.

 Antanas Vaitkus,
 2017-08-05

  Added moiety chemical formula from Marsh (2004) paper.
  The summary chemical formula is calculated from moiety formula using
  AdHocParser
  (svn://www.crystallography.net/cod-tools/trunk/Formulae/AdHocParser.yp,
  revision 1441.)

  Andrius Merkys
  2013-11-11
;
_cod_original_sg_symbol_H-M C2/c
_cod_database_code 2102319

loop_
_atom_site_label
_atom_site_type_symbol
_atom_site_fract_x
_atom_site_fract_y
_atom_site_fract_z
Lu Lu 0.00000 0.66903 0.25000
Li1 Li 0.00000 0.40390 0.25000
Li2 Li -0.05050 0.77100 0.10595
C1 C -0.08055 0.50380 0.32000
C3 C 0.06690 0.83705 0.17300
C4 C -0.14865 0.65560 0.16045
C11 C 0.17920 0.27660 0.31580
O1 O 0.07705 0.26040 0.29745
C12 C 0.05370 0.15150 0.25780
C21 C -0.20905 0.95870 0.06250
O3 O -0.12215 0.90415 0.04505
C22 C -0.11940 0.87270 -0.02990
C23 C -0.02345 0.82055 -0.04025
O4 O -0.01025 0.72020 0.00625
C24 C 0.07100 0.64900 -0.00515
